data_7110436
loop_
_publ_author_name
'Kimura, Kentaro'
'Kimura, Takahiro'
'Kinoshita, Isamu'
'Nakashima, Nobuaki'
'Kitano, Ken&#x2019;ichi'
'Nishioka, Takanori'
'Isobe, Kiyoshi'

_publ_contact_author
;
    Isamu Kinoshita
Department of Molecular Materials Science, Graduate School of Science,
Osaka City University, Sugimoto, Sumiyoshi-ku, Osaka 558-8585, JAPAN 
;
_publ_section_title
;
 Aerobic oxidation of a disulfide to its sulfonate leading to
 supramolecular pyridine-2-sulfonato Cu(II) and Zn(II) complexes
;
_journal_issue 6
_journal_name_full 'Chemical Communications'
_journal_page_first 497
_journal_paper_doi 10.1039/a809513b
_journal_year 1999
_chemical_formula_moiety 'C12 H12 Cu N2 O6 S2 '
_chemical_formula_sum 'C12 H12 Cu N2 O6 S2'
_chemical_formula_weight 407.90
_space_group_IT_number 2
_symmetry_cell_setting triclinic
_symmetry_Int_Tables_number 2
_symmetry_space_group_name_Hall '-P 1'
_symmetry_space_group_name_H-M 'P -1'
_audit_creation_date 'Tue Nov 17 20:38:30 1998'
_audit_creation_method 'from TEXRAY.INF file'
_cell_angle_alpha 103.837(9)
_cell_angle_beta 98.12(1)
_cell_angle_gamma 93.227(8)
_cell_formula_units_Z 1
_cell_length_a 7.7242(8)
_cell_length_b 9.7417(8)
_cell_length_c 4.9584(7)
_cell_measurement_reflns_used 25
_cell_measurement_temperature 296.2
_cell_measurement_theta_max 15.0
_cell_measurement_theta_min 14.8
_cell_volume 357.07(7)
_computing_cell_refinement 'Rigaku/AFC Diffractometer Control'
_computing_data_collection 'Rigaku/AFC Diffractometer Control'
_computing_data_reduction teXsan
_computing_publication_material teXsan
_computing_structure_refinement teXsan
_diffrn_ambient_temperature 296.2
_diffrn_measurement_device 'Rigaku AFC7S'
_diffrn_measurement_method '_w-2_q'
_diffrn_orient_matrix_UB_11 0.12298
_diffrn_orient_matrix_UB_12 -0.02493
_diffrn_orient_matrix_UB_13 -0.01206
_diffrn_orient_matrix_UB_21 -0.04472
_diffrn_orient_matrix_UB_22 -0.10193
_diffrn_orient_matrix_UB_23 -0.08269
_diffrn_orient_matrix_UB_31 -0.01138
_diffrn_orient_matrix_UB_32 0.01628
_diffrn_orient_matrix_UB_33 -0.19310
_diffrn_radiation_detector 'scintillation counter'
_diffrn_radiation_monochromator graphite
_diffrn_radiation_source 'Rigaku sealed tube'
_diffrn_radiation_type 'Mo K_a'
_diffrn_radiation_wavelength 0.7107
_diffrn_reflns_av_R_equivalents 0.025
_diffrn_reflns_av_sigmaI/netI 0.037
_diffrn_reflns_limit_h_max 10
_diffrn_reflns_limit_h_min -10
_diffrn_reflns_limit_k_max 13
_diffrn_reflns_limit_k_min -13
_diffrn_reflns_limit_l_max 0
_diffrn_reflns_limit_l_min -6
_diffrn_reflns_number 2293
_diffrn_reflns_reduction_process 'Lp corrections applied'
_diffrn_reflns_theta_max 30.00
_diffrn_reflns_theta_min 2.16
_diffrn_standards_decay_% -0.13
_diffrn_standards_interval_count 150
_diffrn_standards_number 3
_exptl_absorpt_coefficient_mu 1.855
_exptl_absorpt_correction_T_max 1.000
_exptl_absorpt_correction_T_min 0.874
_exptl_absorpt_correction_type '_y scans(North,Phillips & Mathews,1968)'
_exptl_crystal_colour green
_exptl_crystal_density_diffrn 1.897
_exptl_crystal_density_meas ?
_exptl_crystal_description prismatic
_exptl_crystal_F_000 207.00
_exptl_crystal_size_max 0.360
_exptl_crystal_size_mid 0.200
_exptl_crystal_size_min 0.100
_refine_diff_density_max 0.28
_refine_diff_density_min -0.76
_refine_ls_extinction_method none
_refine_ls_goodness_of_fit_obs 1.698
_refine_ls_hydrogen_treatment refU
_refine_ls_matrix_type full
_refine_ls_number_constraints 0
_refine_ls_number_parameters 112
_refine_ls_number_reflns 1736
_refine_ls_number_restraints 0
_refine_ls_R_factor_obs 0.0328
_refine_ls_shift/esd_max 0.0000
_refine_ls_shift/esd_mean 0.0000
_refine_ls_structure_factor_coef F
_refine_ls_weighting_details 'w = 1/[_s^2^(Fo) + 0.00040|Fo|^2^]'
_refine_ls_weighting_scheme calc
_refine_ls_wR_factor_obs 0.0513
_reflns_number_observed 1736
_reflns_number_total 2069
_reflns_observed_criterion >3.0sigma(I)
_cod_data_source_file 809513bsup1.cif
_cod_data_source_block Cu(3mpSO3)(1)
_cod_depositor_comments
;
The following automatic conversions were performed:

'_exptl_crystal_density_meas' value 'not measured' was changed to '?'
- the value is perceived as not measured.

Automatic conversion script
Id: cif_fix_values 3008 2015-01-20 13:52:24Z robertas 

The following automatic conversions were performed:

'_refine_ls_weighting_scheme' value 'w = 1/[_s^2^(Fo) +
0.00040|Fo|^2^]' was changed to 'calc'. New tag
'_refine_ls_weighting_details' was created. The value of the new tag
was set to 'w = 1/[_s^2^(Fo) + 0.00040|Fo|^2^]'.

Automatic conversion script
Id: cif_fix_values 3143 2015-03-26 13:38:13Z robertas 
;
_cod_original_sg_symbol_H-M 'P -1         '
_cod_original_formula_sum 'C12 H12 Cu N2 O6 S2 '
_cod_database_code 7110436

loop_
_symmetry_equiv_pos_as_xyz
x,y,z
-x,-y,-z

loop_
_atom_site_aniso_label
_atom_site_aniso_U_11
_atom_site_aniso_U_22
_atom_site_aniso_U_33
_atom_site_aniso_U_12
_atom_site_aniso_U_13
_atom_site_aniso_U_23
Cu(1) 0.0190(2) 0.0313(2) 0.0269(2) -0.0011(2) -0.0002(2) 0.0161(2)
S(1) 0.0212(3) 0.0293(3) 0.0228(3) 0.0033(2) 0.0020(2) 0.0109(2)
O(1) 0.0222(9) 0.0381(10) 0.0326(9) -0.0035(7) -0.0026(7) 0.0190(8)
O(2) 0.0321(10) 0.041(1) 0.0228(9) 0.0025(8) 0.0004(7) 0.0143(8)
O(3) 0.049(1) 0.057(2) 0.067(2) 0.015(1) 0.015(1) 0.018(1)
N(1) 0.0206(9) 0.0264(9) 0.0223(9) 0.0020(7) 0.0022(7) 0.0086(7)
C(1) 0.021(1) 0.025(1) 0.022(1) 0.0027(8) 0.0025(8) 0.0062(8)
C(2) 0.027(1) 0.025(1) 0.028(1) 0.0014(9) 0.0048(9) 0.0097(9)
C(3) 0.024(1) 0.031(1) 0.041(1) -0.0014(10) 0.006(1) 0.012(1)
C(4) 0.021(1) 0.036(1) 0.043(2) 0.0027(10) 0.001(1) 0.013(1)
C(5) 0.022(1) 0.030(1) 0.035(1) 0.0039(9) 0.0004(10) 0.013(1)
C(6) 0.035(1) 0.032(1) 0.041(1) 0.002(1) 0.004(1) 0.019(1)

loop_
_atom_site_label
_atom_site_fract_x
_atom_site_fract_y
_atom_site_fract_z
_atom_site_U_iso_or_equiv
_atom_site_thermal_displace_type
_atom_site_calc_flag
_atom_site_occupancy
_atom_site_refinement_flags
Cu(1) 1.0000 0.0000 1.0000 0.0247(1) Uani d 0.50 S
S(1) 1.08044(7) -0.21003(6) 1.3452(1) 0.0238(1) Uani d 1.00 .
O(1) 1.1481(2) -0.0778(2) 1.2762(4) 0.0302(5) Uani d 1.00 .
O(2) 1.0907(3) -0.1882(2) 1.6483(4) 0.0314(5) Uani d 1.00 .
O(3) 1.1476(4) -0.3345(3) 1.2055(6) 0.0559(8) Uani d 1.00 .
N(1) 0.8082(3) -0.1332(2) 1.0442(4) 0.0228(5) Uani d 1.00 .
C(1) 0.8496(3) -0.2238(2) 1.2039(5) 0.0226(5) Uani d 1.00 .
C(2) 0.7272(3) -0.3205(3) 1.2561(5) 0.0260(6) Uani d 1.00 .
C(3) 0.5524(3) -0.3149(3) 1.1432(6) 0.0317(6) Uani d 1.00 .
C(4) 0.5084(3) -0.2217(3) 0.9798(6) 0.0332(7) Uani d 1.00 .
C(5) 0.6395(3) -0.1334(3) 0.9305(6) 0.0287(6) Uani d 1.00 .
C(6) 0.7761(4) -0.4280(3) 1.4202(6) 0.0347(7) Uani d 1.00 .
H(1) 0.4639 -0.3740 1.1958 0.029(8) Uiso calc 1.00 S
H(2) 0.3859 -0.2262 0.8779 0.06(1) Uiso calc 1.00 S
H(3) 0.6149 -0.0681 0.8153 0.040(9) Uiso calc 1.00 S
H(4) 0.8591 -0.3950 1.5721 0.05(1) Uiso calc 1.00 S
H(5) 0.8309 -0.4938 1.3164 0.044(10) Uiso calc 1.00 S
H(6) 0.6784 -0.4655 1.4872 0.07(1) Uiso calc 1.00 S

loop_
_atom_type_symbol
_atom_type_oxidation_number
_atom_type_number_in_cell
_atom_type_scat_dispersion_real
_atom_type_scat_dispersion_imag
_atom_type_scat_source
C 0 12 0.003 0.002
;International Tables for Crystallography
(1992, Vol. C, Tables 4.2.6.8 and 6.1.1.1)
;
H 0 12 0.000 0.000
;International Tables for Crystallography
(1992, Vol. C, Table 6.1.1.2)
;
N 0 2 0.006 0.003
;International Tables for Crystallography
(1992, Vol. C, Tables 4.2.6.8 and 6.1.1.1)
;
S 0 2 0.125 0.123
;International Tables for Crystallography
(1992, Vol. C, Tables 4.2.6.8 and 6.1.1.1)
;
O 0 6 0.011 0.006
;International Tables for Crystallography
(1992, Vol. C, Tables 4.2.6.8 and 6.1.1.1)
;
Cu 0 1 0.320 1.265
;International Tables for Crystallography
(1992, Vol. C, Tables 4.2.6.8 and 6.1.1.1)
;

loop_
_geom_angle_atom_site_label_1
_geom_angle_atom_site_label_2
_geom_angle_atom_site_label_3
_geom_angle
_geom_angle_site_symmetry_1
_geom_angle_site_symmetry_2
_geom_angle_site_symmetry_3
_geom_angle_publ_flag
O(1) Cu(1) O(1) 180.0 1_555 1_555 2_757 yes
O(1) Cu(1) N(1) 85.26(7) 1_555 1_555 1_555 yes
O(1) Cu(1) N(1) 94.74(7) 1_555 1_555 2_757 yes
O(1) Cu(1) N(1) 94.74(7) 2_757 1_555 1_555 yes
O(1) Cu(1) N(1) 85.26(7) 2_757 1_555 2_757 yes
N(1) Cu(1) N(1) 180.0 1_555 1_555 2_757 yes
O(1) S(1) O(2) 110.5(1) 1_555 1_555 1_555 yes
O(1) S(1) O(3) 114.2(1) 1_555 1_555 1_555 yes
O(1) S(1) C(1) 102.0(1) 1_555 1_555 1_555 yes
O(2) S(1) O(3) 115.7(1) 1_555 1_555 1_555 yes
O(2) S(1) C(1) 106.1(1) 1_555 1_555 1_555 yes
O(3) S(1) C(1) 107.0(1) 1_555 1_555 1_555 yes
Cu(1) O(1) S(1) 119.1(1) 1_555 1_555 1_555 yes
Cu(1) N(1) C(1) 117.8(2) 1_555 1_555 1_555 yes
Cu(1) N(1) C(5) 123.2(2) 1_555 1_555 1_555 yes
C(1) N(1) C(5) 119.0(2) 1_555 1_555 1_555 yes
S(1) C(1) N(1) 114.0(2) 1_555 1_555 1_555 yes
S(1) C(1) C(2) 122.5(2) 1_555 1_555 1_555 yes
N(1) C(1) C(2) 123.5(2) 1_555 1_555 1_555 yes
C(1) C(2) C(3) 116.2(2) 1_555 1_555 1_555 yes
C(1) C(2) C(6) 123.2(2) 1_555 1_555 1_555 yes
C(3) C(2) C(6) 120.6(2) 1_555 1_555 1_555 yes
C(2) C(3) C(4) 120.7(2) 1_555 1_555 1_555 yes
C(2) C(3) H(1) 117.1(3) 1_555 1_555 1_555 no
C(4) C(3) H(1) 122.1(3) 1_555 1_555 1_555 no
C(3) C(4) C(5) 119.1(2) 1_555 1_555 1_555 yes
C(3) C(4) H(2) 120.8(3) 1_555 1_555 1_555 no
C(5) C(4) H(2) 119.7(3) 1_555 1_555 1_555 no
N(1) C(5) C(4) 121.5(2) 1_555 1_555 1_555 yes
N(1) C(5) H(3) 116.7(2) 1_555 1_555 1_555 no
C(4) C(5) H(3) 121.8(3) 1_555 1_555 1_555 no
C(2) C(6) H(4) 114.5(3) 1_555 1_555 1_555 no
C(2) C(6) H(5) 108.6(3) 1_555 1_555 1_555 no
C(2) C(6) H(6) 112.7(3) 1_555 1_555 1_555 no
H(4) C(6) H(5) 100.9(3) 1_555 1_555 1_555 no
H(4) C(6) H(6) 105.8(3) 1_555 1_555 1_555 no
H(5) C(6) H(6) 113.9(3) 1_555 1_555 1_555 no

loop_
_geom_bond_atom_site_label_1
_geom_bond_atom_site_label_2
_geom_bond_distance
_geom_bond_site_symmetry_1
_geom_bond_site_symmetry_2
_geom_bond_publ_flag
Cu(1) O(1) 1.977(2) 1_555 1_555 yes
Cu(1) O(1) 1.977(2) 1_555 2_757 yes
Cu(1) N(1) 1.985(2) 1_555 1_555 yes
Cu(1) N(1) 1.985(2) 1_555 2_757 yes
S(1) O(1) 1.495(2) 1_555 1_555 yes
S(1) O(2) 1.457(2) 1_555 1_555 yes
S(1) O(3) 1.411(3) 1_555 1_555 yes
S(1) C(1) 1.806(2) 1_555 1_555 yes
N(1) C(1) 1.342(3) 1_555 1_555 yes
N(1) C(5) 1.344(3) 1_555 1_555 yes
C(1) C(2) 1.391(3) 1_555 1_555 yes
C(2) C(3) 1.396(4) 1_555 1_555 yes
C(2) C(6) 1.506(4) 1_555 1_555 yes
C(3) C(4) 1.380(4) 1_555 1_555 yes
C(4) C(5) 1.378(4) 1_555 1_555 yes

loop_
_geom_contact_atom_site_label_1
_geom_contact_atom_site_label_2
_geom_contact_distance
_geom_contact_site_symmetry_1
_geom_contact_site_symmetry_2
Cu(1) S(1) 3.5568(6) 1_555 1_554
Cu(1) S(1) 3.5568(6) 1_555 2_758
S(1) O(2) 3.524(2) 1_555 1_554
O(1) O(2) 3.000(3) 1_555 1_554
O(1) O(2) 3.244(3) 1_555 2_758
O(1) C(1) 3.411(3) 1_555 2_758
O(1) N(1) 3.462(3) 1_555 2_758
O(1) C(4) 3.532(3) 1_555 1_655
O(1) O(1) 3.561(4) 1_555 2_758
O(2) N(1) 3.121(3) 1_555 1_556
O(2) N(1) 3.137(3) 1_555 2_758
O(2) O(3) 3.386(3) 1_555 1_556
O(2) C(4) 3.478(3) 1_555 1_656
O(3) C(3) 3.185(4) 1_555 1_655
O(3) C(6) 3.323(4) 1_555 2_748
O(3) C(4) 3.369(4) 1_555 1_655
O(3) C(6) 3.544(4) 1_555 2_747
C(2) C(5) 3.581(4) 1_555 1_556
C(3) C(3) 3.546(5) 1_555 2_647
C(5) C(5) 3.474(5) 1_555 2_657
